data_4300630
loop_
_publ_author_name
'Dickie, Diane A.'
'Schatte, Gabriele'
'Jennings, Michael C.'
'Jenkins, Hilary A.'
'Khoo, Sarah Y. L.'
'Clyburne, Jason A. C.'

_publ_section_title
;
 Structure of Organic and Metal-Organic Networks Based on a
 Bifunctionalm-Terphenyl Carboxylic Acid
;
_journal_issue 4
_journal_name_full 'Inorganic Chemistry'
_journal_page_first 1646
_journal_page_last 1655
_journal_paper_doi 10.1021/ic051690g
_journal_volume 45
_journal_year 2006
_chemical_formula_moiety 'C20 H14 O4, C10 H8 N2'
_chemical_formula_sum 'C30 H22 N2 O4'
_chemical_formula_weight 474.50
_space_group_IT_number 14
_symmetry_cell_setting monoclinic
_symmetry_space_group_name_Hall '-P 2ybc'
_symmetry_space_group_name_H-M 'P 1 21/c 1'
_cell_angle_alpha 90.00
_cell_angle_beta 116.6730(8)
_cell_angle_gamma 90.00
_cell_formula_units_Z 4
_cell_length_a 10.4550(2)
_cell_length_b 13.3910(3)
_cell_length_c 19.0530(5)
_cell_measurement_temperature 173(2)
_cell_volume 2383.61(9)
_diffrn_ambient_temperature 173(2)
_exptl_crystal_density_diffrn 1.322
_cod_depositor_comments
;
 Updating bibliography.

 Antanas Vaitkus,
 2017-07-07
;
_cod_original_sg_symbol_H-M 'P 21/c'
_cod_database_code 4300630

loop_
_symmetry_equiv_pos_as_xyz
'x, y, z'
'-x, y+1/2, -z+1/2'
'-x, -y, -z'
'x, -y-1/2, z-1/2'

loop_
_atom_site_label
_atom_site_type_symbol
_atom_site_fract_x
_atom_site_fract_y
_atom_site_fract_z
_atom_site_U_iso_or_equiv
_atom_site_adp_type
_atom_site_occupancy
_atom_site_symmetry_multiplicity
_atom_site_calc_flag
_atom_site_refinement_flags
_atom_site_disorder_assembly
_atom_site_disorder_group
N41 N 0.91323(16) 0.40971(12) 0.54256(9) 0.0344(4) Uani 1 1 d . . .
N51 N 0.19225(16) 0.26096(12) 0.30888(9) 0.0359(4) Uani 1 1 d . . .
O11 O 0.92991(14) 0.19051(10) 0.23620(8) 0.0376(3) Uani 1 1 d . . .
H1 H 1.036(2) 0.2157(15) 0.2660(12) 0.045 Uiso 1 1 d . . .
O12 O 0.91871(14) 0.21765(11) 0.34934(8) 0.0413(4) Uani 1 1 d . . .
O13 O 0.19062(14) 0.06674(10) 0.13169(8) 0.0390(4) Uani 1 1 d . . .
H3 H 0.094(3) 0.0677(16) 0.0997(13) 0.047 Uiso 1 1 d . . .
O14 O 0.20043(14) 0.14742(12) 0.03204(8) 0.0445(4) Uani 1 1 d . . .
C11 C 0.70568(18) 0.17149(14) 0.23526(11) 0.0298(4) Uani 1 1 d . . .
C12 C 0.64746(19) 0.08594(14) 0.25246(11) 0.0309(4) Uani 1 1 d . . .
C13 C 0.50042(19) 0.06802(13) 0.20980(11) 0.0310(4) Uani 1 1 d . . .
H13 H 0.4590 0.0119 0.2223 0.037 Uiso 1 1 calc . . .
C14 C 0.41487(19) 0.13129(13) 0.14951(11) 0.0299(4) Uani 1 1 d . . .
C15 C 0.47384(19) 0.21592(14) 0.13380(11) 0.0312(4) Uani 1 1 d . . .
H15 H 0.4143 0.2593 0.0926 0.037 Uiso 1 1 calc . . .
C16 C 0.61782(19) 0.23873(14) 0.17678(11) 0.0302(4) Uani 1 1 d . . .
C17 C 0.86351(19) 0.19506(14) 0.28053(11) 0.0311(4) Uani 1 1 d . . .
C18 C 0.25722(19) 0.11471(14) 0.09864(11) 0.0302(4) Uani 1 1 d . . .
C21 C 0.73851(19) 0.01363(14) 0.31421(11) 0.0346(4) Uani 1 1 d . . .
C22 C 0.7003(2) -0.01615(17) 0.37215(13) 0.0487(6) Uani 1 1 d . . .
H22 H 0.6147 0.0084 0.3716 0.058 Uiso 1 1 calc . . .
C23 C 0.7866(3) -0.08143(18) 0.43059(15) 0.0592(7) Uani 1 1 d . . .
H23 H 0.7609 -0.0997 0.4708 0.071 Uiso 1 1 calc . . .
C24 C 0.9086(3) -0.12019(18) 0.43135(16) 0.0625(7) Uani 1 1 d . . .
H24 H 0.9673 -0.1648 0.4718 0.075 Uiso 1 1 calc . . .
C25 C 0.9449(3) -0.0937(2) 0.37303(18) 0.0660(7) Uani 1 1 d . . .
H25 H 1.0282 -0.1214 0.3725 0.079 Uiso 1 1 calc . . .
C26 C 0.8615(2) -0.02718(17) 0.31506(14) 0.0511(6) Uani 1 1 d . . .
H26 H 0.8884 -0.0091 0.2753 0.061 Uiso 1 1 calc . . .
C31 C 0.67011(19) 0.33450(14) 0.15897(11) 0.0321(4) Uani 1 1 d . . .
C32 C 0.6318(2) 0.36011(16) 0.08152(12) 0.0448(5) Uani 1 1 d . . .
H32 H 0.5770 0.3147 0.0407 0.054 Uiso 1 1 calc . . .
C33 C 0.6722(3) 0.45063(19) 0.06293(14) 0.0614(7) Uani 1 1 d . . .
H33 H 0.6456 0.4669 0.0096 0.074 Uiso 1 1 calc . . .
C34 C 0.7511(3) 0.51766(18) 0.12162(15) 0.0630(7) Uani 1 1 d . . .
H34 H 0.7789 0.5799 0.1088 0.076 Uiso 1 1 calc . . .
C35 C 0.7892(3) 0.49376(16) 0.19872(13) 0.0503(6) Uani 1 1 d . . .
H35 H 0.8433 0.5398 0.2392 0.060 Uiso 1 1 calc . . .
C36 C 0.7491(2) 0.40300(15) 0.21771(12) 0.0372(5) Uani 1 1 d . . .
H36 H 0.7756 0.3873 0.2711 0.045 Uiso 1 1 calc . . .
C41 C 0.8734(2) 0.35846(16) 0.47608(12) 0.0377(5) Uani 1 1 d . . .
H41 H 0.9448 0.3410 0.4603 0.045 Uiso 1 1 calc . . .
C42 C 0.7345(2) 0.32938(16) 0.42900(11) 0.0363(5) Uani 1 1 d . . .
H42 H 0.7125 0.2914 0.3829 0.044 Uiso 1 1 calc . . .
C43 C 0.62641(18) 0.35562(13) 0.44910(10) 0.0288(4) Uani 1 1 d . . .
C44 C 0.66777(19) 0.40887(15) 0.51830(12) 0.0359(5) Uani 1 1 d . . .
H44 H 0.5984 0.4281 0.5350 0.043 Uiso 1 1 calc . . .
C45 C 0.8100(2) 0.43397(15) 0.56296(12) 0.0379(5) Uani 1 1 d . . .
H45 H 0.8357 0.4701 0.6103 0.045 Uiso 1 1 calc . . .
C51 C 0.23456(19) 0.29832(14) 0.38062(11) 0.0331(4) Uani 1 1 d . . .
H51 H 0.1668 0.3026 0.4010 0.040 Uiso 1 1 calc . . .
C52 C 0.37199(19) 0.33108(15) 0.42672(11) 0.0322(4) Uani 1 1 d . . .
H52 H 0.3966 0.3579 0.4773 0.039 Uiso 1 1 calc . . .
C53 C 0.47523(18) 0.32508(13) 0.39938(11) 0.0288(4) Uani 1 1 d . . .
C54 C 0.4289(2) 0.28789(17) 0.32388(12) 0.0421(5) Uani 1 1 d . . .
H54 H 0.4938 0.2834 0.3016 0.051 Uiso 1 1 calc . . .
C55 C 0.2894(2) 0.25761(18) 0.28134(13) 0.0464(5) Uani 1 1 d . . .
H55 H 0.2604 0.2330 0.2296 0.056 Uiso 1 1 calc . . .

loop_
_atom_site_aniso_label
_atom_site_aniso_U_11
_atom_site_aniso_U_22
_atom_site_aniso_U_33
_atom_site_aniso_U_23
_atom_site_aniso_U_13
_atom_site_aniso_U_12
N41 0.0232(8) 0.0388(9) 0.0380(10) 0.0032(7) 0.0109(7) 0.0028(7)
N51 0.0251(8) 0.0419(9) 0.0396(10) -0.0088(8) 0.0134(8) -0.0027(7)
O11 0.0230(7) 0.0500(8) 0.0400(8) -0.0138(6) 0.0142(6) -0.0075(6)
O12 0.0290(8) 0.0564(9) 0.0351(8) -0.0105(7) 0.0113(6) -0.0064(6)
O13 0.0220(7) 0.0497(8) 0.0387(8) 0.0054(7) 0.0077(6) -0.0060(6)
O14 0.0247(7) 0.0725(10) 0.0327(8) 0.0051(7) 0.0097(6) -0.0036(7)
C11 0.0224(9) 0.0342(10) 0.0332(10) -0.0066(8) 0.0128(8) -0.0023(8)
C12 0.0239(9) 0.0335(10) 0.0335(10) -0.0029(8) 0.0113(8) 0.0006(8)
C13 0.0262(10) 0.0331(10) 0.0340(11) -0.0024(8) 0.0139(8) -0.0031(8)
C14 0.0223(9) 0.0351(10) 0.0320(10) -0.0057(8) 0.0118(8) -0.0014(8)
C15 0.0247(10) 0.0366(10) 0.0294(10) -0.0014(8) 0.0095(8) 0.0013(8)
C16 0.0269(10) 0.0341(10) 0.0298(10) -0.0033(8) 0.0128(8) -0.0013(8)
C17 0.0243(9) 0.0326(10) 0.0344(11) -0.0054(8) 0.0114(8) -0.0016(8)
C18 0.0217(9) 0.0376(10) 0.0284(10) -0.0052(8) 0.0087(8) -0.0004(8)
C21 0.0247(10) 0.0314(10) 0.0378(11) -0.0031(8) 0.0053(8) -0.0042(8)
C22 0.0497(14) 0.0455(12) 0.0494(14) 0.0062(11) 0.0208(11) 0.0039(11)
C23 0.0700(18) 0.0477(13) 0.0506(15) 0.0100(11) 0.0188(13) 0.0026(13)
C24 0.0560(16) 0.0428(13) 0.0602(17) 0.0108(12) 0.0010(13) 0.0038(12)
C25 0.0479(15) 0.0531(14) 0.085(2) 0.0152(14) 0.0191(14) 0.0172(12)
C26 0.0420(13) 0.0465(13) 0.0627(15) 0.0072(11) 0.0217(12) 0.0090(10)
C31 0.0270(10) 0.0330(9) 0.0364(11) -0.0026(8) 0.0142(9) -0.0013(8)
C32 0.0523(13) 0.0412(12) 0.0365(12) -0.0062(9) 0.0159(10) -0.0131(10)
C33 0.089(2) 0.0533(14) 0.0399(13) -0.0027(11) 0.0273(13) -0.0230(13)
C34 0.098(2) 0.0431(13) 0.0546(16) -0.0058(11) 0.0407(15) -0.0256(13)
C35 0.0672(16) 0.0379(11) 0.0504(14) -0.0137(10) 0.0306(12) -0.0187(11)
C36 0.0395(11) 0.0373(10) 0.0370(11) -0.0047(9) 0.0191(10) -0.0046(9)
C41 0.0242(10) 0.0484(12) 0.0409(12) -0.0007(10) 0.0150(9) 0.0012(9)
C42 0.0275(10) 0.0491(12) 0.0328(11) -0.0038(9) 0.0140(9) 0.0006(9)
C43 0.0239(10) 0.0293(9) 0.0310(10) 0.0037(8) 0.0104(8) 0.0014(7)
C44 0.0256(10) 0.0417(11) 0.0409(12) -0.0061(9) 0.0155(9) 0.0010(8)
C45 0.0274(10) 0.0449(11) 0.0378(11) -0.0075(9) 0.0114(9) -0.0012(9)
C51 0.0257(10) 0.0376(10) 0.0375(11) -0.0035(8) 0.0155(9) -0.0013(8)
C52 0.0261(10) 0.0371(10) 0.0324(10) -0.0041(8) 0.0122(8) -0.0004(8)
C53 0.0234(9) 0.0283(9) 0.0326(10) -0.0006(8) 0.0108(8) 0.0010(7)
C54 0.0273(11) 0.0592(13) 0.0436(12) -0.0136(10) 0.0193(10) -0.0034(10)
C55 0.0335(12) 0.0637(14) 0.0439(13) -0.0196(11) 0.0191(10) -0.0079(10)

loop_
_geom_bond_atom_site_label_1
_geom_bond_atom_site_label_2
_geom_bond_distance
_geom_bond_site_symmetry_2
_geom_bond_publ_flag
N41 C41 1.333(2) . ?
N41 C45 1.341(2) . ?
N51 C51 1.331(2) . ?
N51 C55 1.337(2) . ?
O11 C17 1.314(2) . ?
O11 H1 1.05(2) . ?
O12 C17 1.210(2) . ?
O13 C18 1.299(2) . ?
O13 H3 0.92(2) . ?
O14 C18 1.216(2) . ?
C11 C12 1.403(3) . ?
C11 C16 1.406(3) . ?
C11 C17 1.513(2) . ?
C12 C13 1.400(3) . ?
C12 C21 1.491(3) . ?
C13 C14 1.384(3) . ?
C13 H13 0.9500 . ?
C14 C15 1.386(3) . ?
C14 C18 1.507(2) . ?
C15 C16 1.387(3) . ?
C15 H15 0.9500 . ?
C16 C31 1.492(3) . ?
C21 C26 1.390(3) . ?
C21 C22 1.390(3) . ?
C22 C23 1.384(3) . ?
C22 H22 0.9500 . ?
C23 C24 1.371(4) . ?
C23 H23 0.9500 . ?
C24 C25 1.372(4) . ?
C24 H24 0.9500 . ?
C25 C26 1.382(3) . ?
C25 H25 0.9500 . ?
C26 H26 0.9500 . ?
C31 C32 1.387(3) . ?
C31 C36 1.395(3) . ?
C32 C33 1.381(3) . ?
C32 H32 0.9500 . ?
C33 C34 1.382(3) . ?
C33 H33 0.9500 . ?
C34 C35 1.376(3) . ?
C34 H34 0.9500 . ?
C35 C36 1.385(3) . ?
C35 H35 0.9500 . ?
C36 H36 0.9500 . ?
C41 C42 1.377(3) . ?
C41 H41 0.9500 . ?
C42 C43 1.392(2) . ?
C42 H42 0.9500 . ?
C43 C44 1.386(3) . ?
C43 C53 1.489(2) . ?
C44 C45 1.383(3) . ?
C44 H44 0.9500 . ?
C45 H45 0.9500 . ?
C51 C52 1.377(3) . ?
C51 H51 0.9500 . ?
C52 C53 1.396(2) . ?
C52 H52 0.9500 . ?
C53 C54 1.388(3) . ?
C54 C55 1.374(3) . ?
C54 H54 0.9500 . ?
C55 H55 0.9500 . ?

loop_
_cod_related_entry_id
_cod_related_entry_database
_cod_related_entry_code
1 ChemSpider 30660695
